data_2242038
loop_
_publ_author_name
'Faizi, Md. Serajul Haque'
'Ali, Akram'
'Potaskalov, Vadim A.'

_publ_section_title
;
 Crystal structure of
 (2,2'-bipyridine-\k^2^<i>N</i>,<i>N</i>')bis(3,5-di-<i>tert</i>-butyl-<i>o</i>-benzoquinonato-\k^2^<i>O</i>,<i>O</i>')ruthenium(II)
;
_journal_coeditor_code IS5467
_journal_issue 3
_journal_name_full 'Acta Crystallographica Section E'
_journal_page_first 459
_journal_page_last 462
_journal_paper_doi 10.1107/S205698901700281X
_journal_volume 73
_journal_year 2017
_chemical_formula_iupac '[Ru (C14 H20 O2)2 (C10 H8 N2)]'
_chemical_formula_moiety 'C38 H48 N2 O4 Ru'
_chemical_formula_sum 'C38 H48 N2 O4 Ru'
_chemical_formula_weight 697.85
_chemical_name_systematic
(2,2'-Bipyridine-\k^2^<i>N</i>,<i>N</i>')bis(3,5-di-<i>tert</i>-butyl-<i>o</i>-benzoquinonato-\k^2^<i>O</i>,<i>O</i>')ruthenium(II)
_space_group_crystal_system triclinic
_space_group_IT_number 2
_space_group_name_Hall '-P 1'
_space_group_name_H-M_alt 'P -1'
_symmetry_space_group_name_Hall '-P 1'
_symmetry_space_group_name_H-M 'P -1'
_atom_sites_solution_hydrogens geom
_audit_creation_method SHELXL-2014/7
_cell_angle_alpha 76.583(5)
_cell_angle_beta 83.238(5)
_cell_angle_gamma 85.777(5)
_cell_formula_units_Z 2
_cell_length_a 10.125(5)
_cell_length_b 10.325(5)
_cell_length_c 17.419(5)
_cell_measurement_reflns_used 1535
_cell_measurement_temperature 100(2)
_cell_measurement_theta_max 25.00
_cell_measurement_theta_min 2.030
_cell_volume 1756.9(13)
_computing_cell_refinement
;
SAINT (Bruker, 2003)
;
_computing_data_collection
;
SMART (Bruker, 2003)
;
_computing_data_reduction
;
SAINT (Bruker, 2003)
;
_computing_molecular_graphics
;
DIAMOND (Brandenberg & Putz, 2006)
;
_computing_publication_material
;
DIAMOND (Brandenberg & Putz, 2006)
;
_computing_structure_refinement
;
<i>SHELXL2014/6</i> (Sheldrick, 2015)
;
_computing_structure_solution
;
SIR97 (Altomare <i>et al.</i>, 1999)
;
_diffrn_ambient_temperature 100(2)
_diffrn_measured_fraction_theta_full 0.973
_diffrn_measured_fraction_theta_max 0.973
_diffrn_measurement_device_type 'Bruker SMART APEX CCD diffractometer'
_diffrn_measurement_method /w-scans
_diffrn_radiation_monochromator graphite
_diffrn_radiation_source 'fine-focus sealed tube'
_diffrn_radiation_type MoK\a
_diffrn_radiation_wavelength 0.71073
_diffrn_reflns_av_R_equivalents 0.0325
_diffrn_reflns_limit_h_max 9
_diffrn_reflns_limit_h_min -12
_diffrn_reflns_limit_k_max 12
_diffrn_reflns_limit_k_min -12
_diffrn_reflns_limit_l_max 20
_diffrn_reflns_limit_l_min -20
_diffrn_reflns_number 8836
_diffrn_reflns_theta_full 25.050
_diffrn_reflns_theta_max 25.050
_diffrn_reflns_theta_min 2.030
_exptl_absorpt_coefficient_mu 0.487
_exptl_absorpt_correction_T_max 0.9252
_exptl_absorpt_correction_T_min 0.9016
_exptl_absorpt_correction_type multi-scan
_exptl_absorpt_process_details
;
(SADABS; Sheldrick, 2004)
;
_exptl_crystal_colour red
_exptl_crystal_density_diffrn 1.319
_exptl_crystal_description block
_exptl_crystal_F_000 732
_exptl_crystal_size_max 0.210
_exptl_crystal_size_mid 0.170
_exptl_crystal_size_min 0.130
_refine_diff_density_max 0.952
_refine_diff_density_min -0.480
_refine_ls_extinction_method none
_refine_ls_goodness_of_fit_ref 1.021
_refine_ls_hydrogen_treatment constr
_refine_ls_matrix_type full
_refine_ls_number_parameters 418
_refine_ls_number_reflns 6058
_refine_ls_number_restraints 0
_refine_ls_restrained_S_all 1.021
_refine_ls_R_factor_all 0.0782
_refine_ls_R_factor_gt 0.0505
_refine_ls_shift/su_max 0.001
_refine_ls_shift/su_mean 0.000
_refine_ls_structure_factor_coef Fsqd
_refine_ls_weighting_details 'w=1/[\s^2^(Fo^2^)+(0.0802P)^2^] where P=(Fo^2^+2Fc^2^)/3'
_refine_ls_weighting_scheme calc
_refine_ls_wR_factor_gt 0.1269
_refine_ls_wR_factor_ref 0.1420
_reflns_number_gt 4508
_reflns_number_total 6058
_reflns_threshold_expression 'I > 2\s(I)'
_cod_data_source_file is5467sup1.cif
_cod_data_source_block I
_cod_database_code 2242038
_shelx_space_group_comment
;
The symmetry employed for this shelxl refinement is uniquely defined
by the following loop, which should always be used as a source of
symmetry information in preference to the above space-group names.
They are only intended as comments.
;
_shelx_estimated_absorpt_t_min 0.905
_shelx_estimated_absorpt_t_max 0.939

loop_
_space_group_symop_operation_xyz
'x, y, z'
'-x, -y, -z'

loop_
_atom_site_type_symbol
_atom_site_label
_atom_site_fract_x
_atom_site_fract_y
_atom_site_fract_z
_atom_site_U_iso_or_equiv
_atom_site_adp_type
_atom_site_calc_flag
_atom_site_occupancy
Ru Ru1 0.23460(4) 0.24040(4) 0.88962(2) 0.02318(15) Uani d 1
O O1 0.3873(3) 0.2156(3) 0.81046(19) 0.0282(8) Uani d 1
O O2 0.2021(3) 0.4171(3) 0.81903(18) 0.0248(7) Uani d 1
O O3 0.3497(3) 0.3434(3) 0.93673(17) 0.0230(7) Uani d 1
O O4 0.1382(3) 0.1589(3) 0.82104(18) 0.0265(7) Uani d 1
N N1 0.2578(4) 0.0644(4) 0.9718(2) 0.0218(8) Uani d 1
N N2 0.0725(3) 0.2515(4) 0.9701(2) 0.0195(8) Uani d 1
C C1 0.2025(5) 0.1849(5) 0.7483(3) 0.0302(12) Uani d 1
C C2 0.1427(6) 0.1768(5) 0.6815(3) 0.0345(12) Uani d 1
H H2 0.0544 0.1539 0.6868 0.041 Uiso calc 1
C C3 0.2142(6) 0.2025(5) 0.6076(3) 0.0405(14) Uani d 1
C C4 0.1509(6) 0.2096(6) 0.5313(3) 0.0476(15) Uani d 1
C C5 0.1523(8) 0.3538(7) 0.4812(4) 0.071(2) Uani d 1
H H5A 0.1063 0.4127 0.5119 0.107 Uiso calc 1
H H5B 0.1087 0.3594 0.4344 0.107 Uiso calc 1
H H5C 0.2427 0.3792 0.4662 0.107 Uiso calc 1
C C6 0.2347(7) 0.1222(6) 0.4809(3) 0.0571(18) Uani d 1
H H6A 0.3219 0.1562 0.4657 0.086 Uiso calc 1
H H6B 0.1922 0.1238 0.4343 0.086 Uiso calc 1
H H6C 0.2419 0.0322 0.5115 0.086 Uiso calc 1
C C7 0.0131(8) 0.1589(9) 0.5479(4) 0.085(3) Uani d 1
H H7A 0.0148 0.0718 0.5826 0.127 Uiso calc 1
H H7B -0.0190 0.1540 0.4990 0.127 Uiso calc 1
H H7C -0.0449 0.2184 0.5728 0.127 Uiso calc 1
C C8 0.3507(6) 0.2296(6) 0.6035(3) 0.0430(14) Uani d 1
H H8 0.3991 0.2444 0.5537 0.052 Uiso calc 1
C C9 0.4180(6) 0.2358(5) 0.6674(3) 0.0369(13) Uani d 1
C C10 0.5641(6) 0.2666(6) 0.6581(3) 0.0422(14) Uani d 1
C C11 0.6255(6) 0.2910(7) 0.5711(3) 0.0560(17) Uani d 1
H H11A 0.7175 0.3104 0.5681 0.084 Uiso calc 1
H H11B 0.5785 0.3651 0.5399 0.084 Uiso calc 1
H H11C 0.6187 0.2128 0.5511 0.084 Uiso calc 1
C C12 0.6420(6) 0.1452(6) 0.7054(4) 0.0503(16) Uani d 1
H H12A 0.6319 0.0681 0.6850 0.075 Uiso calc 1
H H12B 0.6078 0.1287 0.7604 0.075 Uiso calc 1
H H12C 0.7347 0.1636 0.7001 0.075 Uiso calc 1
C C13 0.5878(6) 0.3889(6) 0.6898(3) 0.0480(15) Uani d 1
H H13A 0.6813 0.4040 0.6829 0.072 Uiso calc 1
H H13B 0.5562 0.3735 0.7452 0.072 Uiso calc 1
H H13C 0.5407 0.4657 0.6612 0.072 Uiso calc 1
C C14 0.3400(5) 0.2136(5) 0.7421(3) 0.0330(12) Uani d 1
C C15 0.3032(5) 0.4926(5) 0.8173(3) 0.0268(11) Uani d 1
C C16 0.3288(5) 0.6132(5) 0.7597(3) 0.0265(11) Uani d 1
C C17 0.2379(5) 0.6627(5) 0.6931(3) 0.0332(12) Uani d 1
C C18 0.2382(6) 0.5619(6) 0.6419(3) 0.0406(14) Uani d 1
H H18A 0.3282 0.5418 0.6222 0.061 Uiso calc 1
H H18B 0.1872 0.5984 0.5981 0.061 Uiso calc 1
H H18C 0.1996 0.4817 0.6731 0.061 Uiso calc 1
C C19 0.0951(5) 0.6859(6) 0.7286(3) 0.0415(14) Uani d 1
H H19A 0.0667 0.6064 0.7659 0.062 Uiso calc 1
H H19B 0.0374 0.7078 0.6869 0.062 Uiso calc 1
H H19C 0.0913 0.7580 0.7551 0.062 Uiso calc 1
C C20 0.2839(6) 0.7960(6) 0.6391(3) 0.0480(16) Uani d 1
H H20A 0.2800 0.8624 0.6700 0.072 Uiso calc 1
H H20B 0.2265 0.8244 0.5976 0.072 Uiso calc 1
H H20C 0.3737 0.7842 0.6162 0.072 Uiso calc 1
C C21 0.4410(5) 0.6772(5) 0.7656(3) 0.0285(11) Uani d 1
H H21 0.4591 0.7565 0.7287 0.034 Uiso calc 1
C C22 0.5310(5) 0.6303(5) 0.8242(3) 0.0267(11) Uani d 1
C C23 0.6572(5) 0.7058(5) 0.8201(3) 0.0293(11) Uani d 1
C C24 0.7223(5) 0.7433(6) 0.7339(3) 0.0377(13) Uani d 1
H H24A 0.8030 0.7876 0.7323 0.057 Uiso calc 1
H H24B 0.6621 0.8018 0.7015 0.057 Uiso calc 1
H H24C 0.7424 0.6640 0.7140 0.057 Uiso calc 1
C C25 0.6181(6) 0.8344(5) 0.8485(3) 0.0395(13) Uani d 1
H H25A 0.5891 0.8128 0.9043 0.059 Uiso calc 1
H H25B 0.5470 0.8818 0.8201 0.059 Uiso calc 1
H H25C 0.6935 0.8892 0.8390 0.059 Uiso calc 1
C C26 0.7603(5) 0.6276(5) 0.8714(3) 0.0350(12) Uani d 1
H H26A 0.7264 0.6151 0.9263 0.052 Uiso calc 1
H H26B 0.8403 0.6759 0.8619 0.052 Uiso calc 1
H H26C 0.7795 0.5423 0.8583 0.052 Uiso calc 1
C C27 0.5004(5) 0.5190(4) 0.8824(3) 0.0234(10) Uani d 1
H H27 0.5543 0.4899 0.9234 0.028 Uiso calc 1
C C28 0.3879(5) 0.4494(5) 0.8800(3) 0.0263(11) Uani d 1
C C29 0.3592(4) -0.0251(5) 0.9692(3) 0.0259(11) Uani d 1
H H29 0.4255 -0.0085 0.9268 0.031 Uiso calc 1
C C30 0.3697(5) -0.1417(5) 1.0271(3) 0.0298(11) Uani d 1
H H30 0.4428 -0.2010 1.0239 0.036 Uiso calc 1
C C31 0.2708(5) -0.1692(5) 1.0893(3) 0.0290(11) Uani d 1
H H31 0.2759 -0.2474 1.1284 0.035 Uiso calc 1
C C32 0.1639(5) -0.0781(5) 1.0924(3) 0.0245(11) Uani d 1
H H32 0.0957 -0.0949 1.1335 0.029 Uiso calc 1
C C33 0.1593(4) 0.0378(4) 1.0338(3) 0.0210(10) Uani d 1
C C34 0.0541(4) 0.1448(4) 1.0321(3) 0.0202(10) Uani d 1
C C35 -0.0556(5) 0.1385(5) 1.0880(3) 0.0250(11) Uani d 1
H H35 -0.0676 0.0632 1.1290 0.030 Uiso calc 1
C C36 -0.1470(5) 0.2455(5) 1.0822(3) 0.0278(11) Uani d 1
H H36 -0.2210 0.2435 1.1195 0.033 Uiso calc 1
C C37 -0.1272(5) 0.3559(5) 1.0201(3) 0.0267(11) Uani d 1
H H37 -0.1869 0.4295 1.0157 0.032 Uiso calc 1
C C38 -0.0182(5) 0.3549(5) 0.9653(3) 0.0265(11) Uani d 1
H H38 -0.0064 0.4285 0.9231 0.032 Uiso calc 1

loop_
_atom_site_aniso_label
_atom_site_aniso_U_11
_atom_site_aniso_U_22
_atom_site_aniso_U_33
_atom_site_aniso_U_12
_atom_site_aniso_U_13
_atom_site_aniso_U_23
Ru1 0.0207(2) 0.0254(2) 0.0202(2) -0.00348(15) 0.00222(14) 0.00001(15)
O1 0.0239(18) 0.0285(18) 0.0270(19) -0.0015(15) 0.0055(14) 0.0005(15)
O2 0.0191(17) 0.0296(18) 0.0230(18) -0.0046(14) 0.0020(13) -0.0014(14)
O3 0.0200(17) 0.0250(17) 0.0208(17) -0.0023(14) 0.0014(13) -0.0002(14)
O4 0.0244(18) 0.0298(18) 0.0229(18) -0.0054(15) 0.0021(14) -0.0019(14)
N1 0.021(2) 0.020(2) 0.023(2) -0.0054(17) 0.0011(16) -0.0031(17)
N2 0.015(2) 0.022(2) 0.020(2) -0.0029(16) -0.0050(15) 0.0014(16)
C1 0.037(3) 0.028(3) 0.022(3) -0.006(2) 0.004(2) 0.000(2)
C2 0.041(3) 0.031(3) 0.032(3) -0.003(2) -0.004(2) -0.007(2)
C3 0.055(4) 0.037(3) 0.029(3) -0.007(3) 0.001(3) -0.009(3)
C4 0.061(4) 0.051(4) 0.033(3) -0.008(3) -0.005(3) -0.011(3)
C5 0.099(6) 0.068(5) 0.050(4) 0.016(4) -0.030(4) -0.012(4)
C6 0.088(5) 0.044(4) 0.035(4) -0.007(4) -0.002(3) 0.000(3)
C7 0.071(5) 0.143(8) 0.048(4) -0.032(5) -0.007(4) -0.026(5)
C8 0.052(4) 0.043(3) 0.030(3) -0.003(3) 0.007(3) -0.007(3)
C9 0.041(3) 0.037(3) 0.031(3) -0.001(3) 0.003(2) -0.006(2)
C10 0.046(4) 0.041(3) 0.031(3) 0.002(3) 0.017(3) -0.003(3)
C11 0.043(4) 0.079(5) 0.034(3) 0.008(3) 0.012(3) -0.001(3)
C12 0.044(4) 0.045(4) 0.050(4) 0.009(3) 0.010(3) 0.002(3)
C13 0.042(4) 0.052(4) 0.044(4) -0.004(3) 0.012(3) -0.005(3)
C14 0.044(3) 0.027(3) 0.025(3) -0.004(2) 0.003(2) -0.002(2)
C15 0.025(3) 0.027(3) 0.026(3) 0.003(2) 0.001(2) -0.006(2)
C16 0.027(3) 0.024(3) 0.026(3) 0.003(2) -0.002(2) -0.002(2)
C17 0.036(3) 0.034(3) 0.025(3) 0.002(2) 0.002(2) -0.001(2)
C18 0.045(3) 0.045(3) 0.028(3) -0.003(3) -0.012(2) 0.005(3)
C19 0.031(3) 0.055(4) 0.035(3) 0.012(3) -0.008(2) -0.006(3)
C20 0.051(4) 0.043(3) 0.044(4) -0.005(3) -0.019(3) 0.008(3)
C21 0.031(3) 0.022(3) 0.027(3) 0.000(2) 0.004(2) 0.000(2)
C22 0.027(3) 0.027(3) 0.024(3) 0.002(2) 0.003(2) -0.004(2)
C23 0.027(3) 0.029(3) 0.028(3) -0.005(2) 0.003(2) -0.001(2)
C24 0.028(3) 0.054(4) 0.029(3) -0.012(3) 0.001(2) -0.003(3)
C25 0.037(3) 0.037(3) 0.044(3) -0.005(3) -0.004(3) -0.008(3)
C26 0.029(3) 0.037(3) 0.036(3) -0.001(2) -0.004(2) -0.001(2)
C27 0.023(3) 0.026(3) 0.020(2) 0.002(2) -0.0039(19) -0.002(2)
C28 0.029(3) 0.030(3) 0.016(2) -0.001(2) 0.0051(19) -0.002(2)
C29 0.016(2) 0.028(3) 0.031(3) -0.001(2) 0.002(2) -0.003(2)
C30 0.023(3) 0.027(3) 0.040(3) -0.001(2) -0.006(2) -0.008(2)
C31 0.030(3) 0.020(3) 0.034(3) -0.004(2) -0.006(2) 0.004(2)
C32 0.023(3) 0.030(3) 0.020(3) -0.007(2) -0.0008(19) -0.002(2)
C33 0.017(2) 0.025(2) 0.022(2) -0.0087(19) 0.0000(18) -0.005(2)
C34 0.021(2) 0.021(2) 0.019(2) -0.0067(19) -0.0002(18) -0.003(2)
C35 0.026(3) 0.028(3) 0.020(3) -0.004(2) -0.002(2) -0.002(2)
C36 0.027(3) 0.035(3) 0.021(3) -0.002(2) 0.000(2) -0.005(2)
C37 0.021(3) 0.026(3) 0.032(3) 0.005(2) -0.004(2) -0.006(2)
C38 0.031(3) 0.023(3) 0.025(3) -0.006(2) -0.004(2) -0.003(2)

loop_
_atom_type_symbol
_atom_type_description
_atom_type_scat_dispersion_real
_atom_type_scat_dispersion_imag
_atom_type_scat_source
C C 0.0033 0.0016 'International Tables Vol C Tables 4.2.6.8 and 6.1.1.4'
H H 0.0000 0.0000 'International Tables Vol C Tables 4.2.6.8 and 6.1.1.4'
N N 0.0061 0.0033 'International Tables Vol C Tables 4.2.6.8 and 6.1.1.4'
O O 0.0106 0.0060 'International Tables Vol C Tables 4.2.6.8 and 6.1.1.4'
Ru Ru -1.2594 0.8363 'International Tables Vol C Tables 4.2.6.8 and 6.1.1.4'

loop_
_geom_angle_atom_site_label_1
_geom_angle_atom_site_label_2
_geom_angle_atom_site_label_3
_geom_angle
O2 Ru1 O4 89.04(13)
O2 Ru1 O1 86.32(13)
O4 Ru1 O1 81.90(13)
O2 Ru1 O3 82.41(12)
O4 Ru1 O3 167.90(12)
O1 Ru1 O3 88.99(13)
O2 Ru1 N2 96.44(14)
O4 Ru1 N2 94.41(13)
O1 Ru1 N2 175.38(14)
O3 Ru1 N2 95.04(13)
O2 Ru1 N1 174.28(14)
O4 Ru1 N1 93.75(14)
O1 Ru1 N1 99.00(14)
O3 Ru1 N1 95.53(13)
N2 Ru1 N1 78.39(15)
C14 O1 Ru1 108.6(3)
C15 O2 Ru1 109.2(3)
C28 O3 Ru1 107.3(3)
C1 O4 Ru1 108.0(3)
C29 N1 C33 118.2(4)
C29 N1 Ru1 125.3(3)
C33 N1 Ru1 116.5(3)
C38 N2 C34 118.0(4)
C38 N2 Ru1 125.1(3)
C34 N2 Ru1 116.9(3)
O4 C1 C2 122.4(5)
O4 C1 C14 116.6(4)
C2 C1 C14 120.9(5)
C3 C2 C1 120.2(5)
C3 C2 H2 119.9
C1 C2 H2 119.9
C2 C3 C8 117.5(5)
C2 C3 C4 122.8(5)
C8 C3 C4 119.7(5)
C7 C4 C3 111.8(5)
C7 C4 C5 111.7(6)
C3 C4 C5 109.3(5)
C7 C4 C6 107.2(6)
C3 C4 C6 109.9(5)
C5 C4 C6 106.7(5)
C4 C5 H5A 109.5
C4 C5 H5B 109.5
H5A C5 H5B 109.5
C4 C5 H5C 109.5
H5A C5 H5C 109.5
H5B C5 H5C 109.5
C4 C6 H6A 109.5
C4 C6 H6B 109.5
H6A C6 H6B 109.5
C4 C6 H6C 109.5
H6A C6 H6C 109.5
H6B C6 H6C 109.5
C4 C7 H7A 109.5
C4 C7 H7B 109.5
H7A C7 H7B 109.5
C4 C7 H7C 109.5
H7A C7 H7C 109.5
H7B C7 H7C 109.5
C9 C8 C3 125.6(5)
C9 C8 H8 117.2
C3 C8 H8 117.2
C8 C9 C14 115.3(5)
C8 C9 C10 122.5(5)
C14 C9 C10 122.2(5)
C9 C10 C13 112.5(5)
C9 C10 C11 112.4(5)
C13 C10 C11 107.8(5)
C9 C10 C12 108.7(5)
C13 C10 C12 107.9(5)
C11 C10 C12 107.3(5)
C10 C11 H11A 109.5
C10 C11 H11B 109.5
H11A C11 H11B 109.5
C10 C11 H11C 109.5
H11A C11 H11C 109.5
H11B C11 H11C 109.5
C10 C12 H12A 109.5
C10 C12 H12B 109.5
H12A C12 H12B 109.5
C10 C12 H12C 109.5
H12A C12 H12C 109.5
H12B C12 H12C 109.5
C10 C13 H13A 109.5
C10 C13 H13B 109.5
H13A C13 H13B 109.5
C10 C13 H13C 109.5
H13A C13 H13C 109.5
H13B C13 H13C 109.5
O1 C14 C9 124.0(5)
O1 C14 C1 115.6(4)
C9 C14 C1 120.4(5)
O2 C15 C16 124.3(4)
O2 C15 C28 116.2(4)
C16 C15 C28 119.5(4)
C21 C16 C15 116.4(4)
C21 C16 C17 123.2(4)
C15 C16 C17 120.3(4)
C18 C17 C19 108.6(4)
C18 C17 C16 111.1(4)
C19 C17 C16 110.1(4)
C18 C17 C20 108.2(4)
C19 C17 C20 107.9(4)
C16 C17 C20 110.9(4)
C17 C18 H18A 109.5
C17 C18 H18B 109.5
H18A C18 H18B 109.5
C17 C18 H18C 109.5
H18A C18 H18C 109.5
H18B C18 H18C 109.5
C17 C19 H19A 109.5
C17 C19 H19B 109.5
H19A C19 H19B 109.5
C17 C19 H19C 109.5
H19A C19 H19C 109.5
H19B C19 H19C 109.5
C17 C20 H20A 109.5
C17 C20 H20B 109.5
H20A C20 H20B 109.5
C17 C20 H20C 109.5
H20A C20 H20C 109.5
H20B C20 H20C 109.5
C16 C21 C22 124.5(4)
C16 C21 H21 117.7
C22 C21 H21 117.7
C27 C22 C21 118.4(4)
C27 C22 C23 122.6(4)
C21 C22 C23 119.0(4)
C26 C23 C22 113.5(4)
C26 C23 C25 108.0(4)
C22 C23 C25 108.4(4)
C26 C23 C24 108.1(4)
C22 C23 C24 110.2(4)
C25 C23 C24 108.4(4)
C23 C24 H24A 109.5
C23 C24 H24B 109.5
H24A C24 H24B 109.5
C23 C24 H24C 109.5
H24A C24 H24C 109.5
H24B C24 H24C 109.5
C23 C25 H25A 109.5
C23 C25 H25B 109.5
H25A C25 H25B 109.5
C23 C25 H25C 109.5
H25A C25 H25C 109.5
H25B C25 H25C 109.5
C23 C26 H26A 109.5
C23 C26 H26B 109.5
H26A C26 H26B 109.5
C23 C26 H26C 109.5
H26A C26 H26C 109.5
H26B C26 H26C 109.5
C22 C27 C28 119.8(4)
C22 C27 H27 120.1
C28 C27 H27 120.1
O3 C28 C27 122.7(4)
O3 C28 C15 116.2(4)
C27 C28 C15 121.1(4)
N1 C29 C30 122.5(4)
N1 C29 H29 118.7
C30 C29 H29 118.7
C31 C30 C29 119.5(5)
C31 C30 H30 120.3
C29 C30 H30 120.3
C30 C31 C32 118.7(5)
C30 C31 H31 120.7
C32 C31 H31 120.7
C33 C32 C31 119.6(4)
C33 C32 H32 120.2
C31 C32 H32 120.2
N1 C33 C32 121.5(4)
N1 C33 C34 113.6(4)
C32 C33 C34 124.8(4)
N2 C34 C35 121.9(4)
N2 C34 C33 114.5(4)
C35 C34 C33 123.6(4)
C36 C35 C34 119.1(4)
C36 C35 H35 120.4
C34 C35 H35 120.4
C35 C36 C37 119.2(5)
C35 C36 H36 120.4
C37 C36 H36 120.4
C38 C37 C36 119.0(4)
C38 C37 H37 120.5
C36 C37 H37 120.5
N2 C38 C37 122.7(4)
N2 C38 H38 118.7
C37 C38 H38 118.7

loop_
_geom_bond_atom_site_label_1
_geom_bond_atom_site_label_2
_geom_bond_distance
_geom_bond_publ_flag
Ru1 O2 1.978(3) y
Ru1 O4 1.988(3) y
Ru1 O1 1.990(3) y
Ru1 O3 1.994(3) y
Ru1 N2 2.044(4) y
Ru1 N1 2.053(4) y
O1 C14 1.340(6) y
O2 C15 1.325(5) y
O3 C28 1.340(5) y
O4 C1 1.332(6) y
N1 C29 1.334(6) ?
N1 C33 1.373(6) ?
N2 C38 1.350(6) ?
N2 C34 1.359(5) ?
C1 C2 1.395(7) ?
C1 C14 1.431(7) ?
C2 C3 1.379(7) ?
C2 H2 0.9300 ?
C3 C8 1.421(8) ?
C3 C4 1.526(7) ?
C4 C7 1.499(9) ?
C4 C5 1.542(9) ?
C4 C6 1.543(9) ?
C5 H5A 0.9600 ?
C5 H5B 0.9600 ?
C5 H5C 0.9600 ?
C6 H6A 0.9600 ?
C6 H6B 0.9600 ?
C6 H6C 0.9600 ?
C7 H7A 0.9600 ?
C7 H7B 0.9600 ?
C7 H7C 0.9600 ?
C8 C9 1.387(7) ?
C8 H8 0.9300 ?
C9 C14 1.421(7) ?
C9 C10 1.518(8) ?
C10 C13 1.536(8) ?
C10 C11 1.539(7) ?
C10 C12 1.550(8) ?
C11 H11A 0.9600 ?
C11 H11B 0.9600 ?
C11 H11C 0.9600 ?
C12 H12A 0.9600 ?
C12 H12B 0.9600 ?
C12 H12C 0.9600 ?
C13 H13A 0.9600 ?
C13 H13B 0.9600 ?
C13 H13C 0.9600 ?
C15 C16 1.425(6) ?
C15 C28 1.438(6) ?
C16 C21 1.381(6) ?
C16 C17 1.536(7) ?
C17 C18 1.520(7) ?
C17 C19 1.529(7) ?
C17 C20 1.545(7) ?
C18 H18A 0.9600 ?
C18 H18B 0.9600 ?
C18 H18C 0.9600 ?
C19 H19A 0.9600 ?
C19 H19B 0.9600 ?
C19 H19C 0.9600 ?
C20 H20A 0.9600 ?
C20 H20B 0.9600 ?
C20 H20C 0.9600 ?
C21 C22 1.426(7) ?
C21 H21 0.9300 ?
C22 C27 1.372(6) ?
C22 C23 1.531(7) ?
C23 C26 1.516(7) ?
C23 C25 1.532(7) ?
C23 C24 1.542(7) ?
C24 H24A 0.9600 ?
C24 H24B 0.9600 ?
C24 H24C 0.9600 ?
C25 H25A 0.9600 ?
C25 H25B 0.9600 ?
C25 H25C 0.9600 ?
C26 H26A 0.9600 ?
C26 H26B 0.9600 ?
C26 H26C 0.9600 ?
C27 C28 1.401(6) ?
C27 H27 0.9300 ?
C29 C30 1.386(7) ?
C29 H29 0.9300 ?
C30 C31 1.379(7) ?
C30 H30 0.9300 ?
C31 C32 1.386(7) ?
C31 H31 0.9300 ?
C32 C33 1.382(6) ?
C32 H32 0.9300 ?
C33 C34 1.474(6) ?
C34 C35 1.384(6) ?
C35 C36 1.381(7) ?
C35 H35 0.9300 ?
C36 C37 1.385(7) ?
C36 H36 0.9300 ?
C37 C38 1.373(7) ?
C37 H37 0.9300 ?
C38 H38 0.9300 ?

loop_
_geom_hbond_atom_site_label_D
_geom_hbond_atom_site_label_H
_geom_hbond_atom_site_label_A
_geom_hbond_site_symmetry_A
_geom_hbond_distance_DH
_geom_hbond_distance_HA
_geom_hbond_distance_DA
_geom_hbond_angle_DHA
_geom_hbond_publ_flag
C30 H30 O3 2_657 0.93 2.54 3.427(6) 159 y
C32 H32 O4 2_557 0.93 2.49 3.322(6) 148 y
C35 H35 O4 2_557 0.93 2.39 3.232(6) 151 y

loop_
_geom_torsion_atom_site_label_1
_geom_torsion_atom_site_label_2
_geom_torsion_atom_site_label_3
_geom_torsion_atom_site_label_4
_geom_torsion
Ru1 O4 C1 C2 -160.9(4)
Ru1 O4 C1 C14 23.0(5)
O4 C1 C2 C3 -178.9(5)
C14 C1 C2 C3 -3.0(8)
C1 C2 C3 C8 3.5(8)
C1 C2 C3 C4 -173.5(5)
C2 C3 C4 C7 -11.4(9)
C8 C3 C4 C7 171.7(6)
C2 C3 C4 C5 112.8(6)
C8 C3 C4 C5 -64.1(7)
C2 C3 C4 C6 -130.4(6)
C8 C3 C4 C6 52.7(7)
C2 C3 C8 C9 -1.8(9)
C4 C3 C8 C9 175.3(6)
C3 C8 C9 C14 -0.5(8)
C3 C8 C9 C10 -179.4(5)
C8 C9 C10 C13 122.6(6)
C14 C9 C10 C13 -56.3(7)
C8 C9 C10 C11 0.7(8)
C14 C9 C10 C11 -178.2(5)
C8 C9 C10 C12 -117.9(6)
C14 C9 C10 C12 63.2(7)
Ru1 O1 C14 C9 161.2(4)
Ru1 O1 C14 C1 -19.8(5)
C8 C9 C14 O1 180.0(5)
C10 C9 C14 O1 -1.0(8)
C8 C9 C14 C1 1.0(8)
C10 C9 C14 C1 180.0(5)
O4 C1 C14 O1 -2.3(7)
C2 C1 C14 O1 -178.4(4)
O4 C1 C14 C9 176.8(4)
C2 C1 C14 C9 0.7(8)
Ru1 O2 C15 C16 165.0(4)
Ru1 O2 C15 C28 -17.2(5)
O2 C15 C16 C21 -178.2(4)
C28 C15 C16 C21 4.0(7)
O2 C15 C16 C17 -1.0(7)
C28 C15 C16 C17 -178.8(4)
C21 C16 C17 C18 116.4(5)
C15 C16 C17 C18 -60.6(6)
C21 C16 C17 C19 -123.2(5)
C15 C16 C17 C19 59.8(6)
C21 C16 C17 C20 -4.0(7)
C15 C16 C17 C20 179.0(5)
C15 C16 C21 C22 0.4(7)
C17 C16 C21 C22 -176.7(5)
C16 C21 C22 C27 -4.8(7)
C16 C21 C22 C23 175.5(5)
C27 C22 C23 C26 15.3(7)
C21 C22 C23 C26 -165.0(4)
C27 C22 C23 C25 -104.6(5)
C21 C22 C23 C25 75.1(6)
C27 C22 C23 C24 136.8(5)
C21 C22 C23 C24 -43.5(6)
C21 C22 C27 C28 4.4(7)
C23 C22 C27 C28 -175.9(4)
Ru1 O3 C28 C27 -158.8(4)
Ru1 O3 C28 C15 23.9(5)
C22 C27 C28 O3 -177.2(4)
C22 C27 C28 C15 0.0(7)
O2 C15 C28 O3 -4.9(6)
C16 C15 C28 O3 173.0(4)
O2 C15 C28 C27 177.7(4)
C16 C15 C28 C27 -4.4(7)
C33 N1 C29 C30 -1.2(6)
Ru1 N1 C29 C30 179.4(3)
N1 C29 C30 C31 1.4(7)
C29 C30 C31 C32 -0.5(7)
C30 C31 C32 C33 -0.5(7)
C29 N1 C33 C32 0.1(6)
Ru1 N1 C33 C32 179.5(3)
C29 N1 C33 C34 178.4(4)
Ru1 N1 C33 C34 -2.1(5)
C31 C32 C33 N1 0.8(6)
C31 C32 C33 C34 -177.4(4)
C38 N2 C34 C35 1.8(6)
Ru1 N2 C34 C35 -176.8(3)
C38 N2 C34 C33 -178.7(4)
Ru1 N2 C34 C33 2.7(5)
N1 C33 C34 N2 -0.4(5)
C32 C33 C34 N2 177.9(4)
N1 C33 C34 C35 179.1(4)
C32 C33 C34 C35 -2.6(7)
N2 C34 C35 C36 -2.1(6)
C33 C34 C35 C36 178.5(4)
C34 C35 C36 C37 0.6(7)
C35 C36 C37 C38 1.1(7)
C34 N2 C38 C37 -0.1(6)
Ru1 N2 C38 C37 178.4(3)
C36 C37 C38 N2 -1.3(7)

_cod_database_fobs_code 2242038
